data_7126880
loop_
_publ_author_name
'Yeung, Chi-Fung'
'Chung, Lai-Hon'
'Tse, Sheung-Ying'
'Shek, Hau-Lam'
'Tse, Man-Kit'
'Yiu, Shek-Man'
'Wong, Chun-Yuen'

_publ_section_title
;
 Conventional and unconventional alkyne activations by Ru and Os for
 unprecedented dimetalated quinolizinium complexes.
;
_journal_issue 63
_journal_name_full 'Chemical communications (Cambridge, England)'
_journal_page_first 8908
_journal_page_last 8911
_journal_paper_doi 10.1039/d0cc03480k
_journal_volume 56
_journal_year 2020
_chemical_formula_moiety 'C65 H54 N Os P4, Cl O4, C H2 Cl2'
_chemical_formula_sum 'C66 H56 Cl3 N O4 Os P4'
_chemical_formula_weight 1347.54
_space_group_crystal_system monoclinic
_space_group_IT_number 4
_space_group_name_Hall 'P 2yb'
_space_group_name_H-M_alt 'P 1 21 1'
_atom_sites_solution_hydrogens geom
_atom_sites_solution_primary heavy
_audit_creation_date 2017-06-23
_audit_creation_method
;
Olex2 1.2
(compiled 2017.03.28 svn.r3405 for OlexSys, GUI svn.r5337)
;
_audit_update_record
;
2020-05-05 deposited with the CCDC.	2020-07-01 downloaded from the CCDC.
;
_cell_angle_alpha 90
_cell_angle_beta 104.8180(10)
_cell_angle_gamma 90
_cell_formula_units_Z 2
_cell_length_a 11.6240(2)
_cell_length_b 19.9252(2)
_cell_length_c 13.1753(2)
_cell_measurement_reflns_used 7710
_cell_measurement_temperature 173.00(14)
_cell_measurement_theta_max 71.7220
_cell_measurement_theta_min 6.2650
_cell_volume 2950.05(8)
_computing_molecular_graphics 'Olex2 (Dolomanov et al., 2009)'
_computing_publication_material 'Olex2 (Dolomanov et al., 2009)'
_computing_structure_refinement 'ShelXL (Sheldrick, 2015)'
_computing_structure_solution 'ShelXS (Sheldrick, 2008)'
_diffrn_ambient_temperature 173.00(14)
_diffrn_detector_area_resol_mean 16.1270
_diffrn_measured_fraction_theta_full 0.998
_diffrn_measured_fraction_theta_max 0.998
_diffrn_measurement_device_type 'Xcalibur, Sapphire3, Gemini ultra'
_diffrn_measurement_method '\w scans'
_diffrn_radiation_monochromator mirror
_diffrn_radiation_type CuK\a
_diffrn_radiation_wavelength 1.54184
_diffrn_reflns_av_R_equivalents 0.0240
_diffrn_reflns_av_unetI/netI 0.0341
_diffrn_reflns_Laue_measured_fraction_full 0.998
_diffrn_reflns_Laue_measured_fraction_max 0.998
_diffrn_reflns_limit_h_max 14
_diffrn_reflns_limit_h_min -13
_diffrn_reflns_limit_k_max 21
_diffrn_reflns_limit_k_min -23
_diffrn_reflns_limit_l_max 15
_diffrn_reflns_limit_l_min -14
_diffrn_reflns_number 11468
_diffrn_reflns_point_group_measured_fraction_full 0.998
_diffrn_reflns_point_group_measured_fraction_max 0.998
_diffrn_reflns_theta_full 67.684
_diffrn_reflns_theta_max 68.237
_diffrn_reflns_theta_min 3.470
_diffrn_source 'Enhance Ultra (Cu) X-ray Source'
_exptl_absorpt_coefficient_mu 6.752
_exptl_absorpt_correction_T_max 1.00000
_exptl_absorpt_correction_T_min 0.49276
_exptl_absorpt_correction_type multi-scan
_exptl_absorpt_process_details
;
CrysAlisPro, Agilent Technologies,
Version 1.171.37.35h (release 09-02-2015 CrysAlis171 .NET)
(compiled Feb  9 2015,16:26:32)
Empirical absorption correction using spherical harmonics,
 implemented in SCALE3 ABSPACK scaling algorithm.
;
_exptl_crystal_colour yellow
_exptl_crystal_colour_primary yellow
_exptl_crystal_density_diffrn 1.517
_exptl_crystal_description block
_exptl_crystal_F_000 1356
_exptl_crystal_size_max 0.36
_exptl_crystal_size_mid 0.22
_exptl_crystal_size_min 0.02
_refine_diff_density_max 1.270
_refine_diff_density_min -0.962
_refine_diff_density_rms 0.079
_refine_ls_abs_structure_details
;
 Refined as a perfect inversion twin.
;
_refine_ls_abs_structure_Flack 0.5
_refine_ls_extinction_method none
_refine_ls_goodness_of_fit_ref 1.044
_refine_ls_hydrogen_treatment constr
_refine_ls_matrix_type full
_refine_ls_number_parameters 712
_refine_ls_number_reflns 7826
_refine_ls_number_restraints 1
_refine_ls_restrained_S_all 1.044
_refine_ls_R_factor_all 0.0257
_refine_ls_R_factor_gt 0.0255
_refine_ls_shift/su_max 0.001
_refine_ls_shift/su_mean 0.000
_refine_ls_structure_factor_coef Fsqd
_refine_ls_weighting_details 'w=1/[\s^2^(Fo^2^)+(0.0417P)^2^+1.5878P] where P=(Fo^2^+2Fc^2^)/3'
_refine_ls_weighting_scheme calc
_refine_ls_wR_factor_gt 0.0661
_refine_ls_wR_factor_ref 0.0663
_reflns_Friedel_coverage 0.940
_reflns_Friedel_fraction_full 0.998
_reflns_Friedel_fraction_max 0.998
_reflns_number_gt 7759
_reflns_number_total 7826
_reflns_threshold_expression 'I > 2\s(I)'
_cod_data_source_file d0cc03480k2.cif
_cod_data_source_block 2q
_cod_depositor_comments 'Adding full bibliography for 7126879--7126885.cif.'
_cod_database_code 7126880
_shelx_shelxl_version_number 2016/4
_shelx_space_group_comment
;
The symmetry employed for this shelxl refinement is uniquely defined
by the following loop, which should always be used as a source of
symmetry information in preference to the above space-group names.
They are only intended as comments.
;
_olex2_refinement_description
;
1. Fixed Uiso
 At 1.2 times of:
  All C(H) groups, All C(H,H) groups
2.a Secondary CH2 refined with riding coordinates:
 C28(H28A,H28B), C53(H53A,H53B), C66(H66A,H66B)
2.b Aromatic/amide H refined with riding coordinates:
 C2(H2), C3(H3), C4(H4), C6(H6), C8(H8), C11(H11), C12(H12), C13(H13),
 C14(H14), C15(H15), C17(H17), C18(H18), C19(H19), C20(H20), C21(H21), C23(H23),
  C24(H24), C25(H25), C26(H26), C27(H27), C30(H30), C31(H31), C32(H32),
 C33(H33), C34(H34), C36(H36), C37(H37), C38(H38), C39(H39), C40(H40), C42(H42),
  C43(H43), C44(H44), C45(H45), C46(H46), C48(H48), C49(H49), C50(H50),
 C51(H51), C52(H52), C55(H55), C56(H56), C57(H57), C58(H58), C59(H59), C61(H61),
  C62(H62), C63(H63), C64(H64), C65(H65)
;
_olex2_submission_special_instructions 'No special instructions were received'

loop_
_space_group_symop_operation_xyz
'x, y, z'
'-x, y+1/2, -z'

loop_
_atom_site_label
_atom_site_type_symbol
_atom_site_fract_x
_atom_site_fract_y
_atom_site_fract_z
_atom_site_U_iso_or_equiv
_atom_site_adp_type
_atom_site_occupancy
_atom_site_site_symmetry_order
_atom_site_calc_flag
_atom_site_refinement_flags_posn
_atom_site_refinement_flags_adp
_atom_site_refinement_flags_occupancy
_atom_site_disorder_assembly
_atom_site_disorder_group
Os1 Os 0.17927(2) 0.25019(2) 0.27617(2) 0.01617(7) Uani 1 1 d . . . . .
P1 P 0.20835(11) 0.36483(7) 0.24923(10) 0.0190(2) Uani 1 1 d . . . . .
P2 P 0.03580(11) 0.31377(6) 0.33190(9) 0.0178(2) Uani 1 1 d . . . . .
P3 P 0.30874(11) 0.23119(6) 0.44205(10) 0.0202(3) Uani 1 1 d . . . . .
P4 P 0.15129(12) 0.14096(7) 0.33221(10) 0.0203(3) Uani 1 1 d . . . . .
N1 N 0.1868(4) 0.2141(2) 0.0868(3) 0.0215(9) Uani 1 1 d . . . . .
C1 C 0.2812(5) 0.2177(3) 0.1749(4) 0.0215(10) Uani 1 1 d . . . . .
C2 C 0.3896(5) 0.1992(3) 0.1599(5) 0.0299(12) Uani 1 1 d . . . . .
H2 H 0.458927 0.200239 0.216846 0.036 Uiso 1 1 calc R . . . .
C3 C 0.3972(6) 0.1784(4) 0.0585(5) 0.0395(15) Uani 1 1 d . . . . .
H3 H 0.472703 0.166337 0.048710 0.047 Uiso 1 1 calc R . . . .
C4 C 0.2993(6) 0.1752(4) -0.0258(5) 0.0361(14) Uani 1 1 d . . . . .
H4 H 0.307185 0.160314 -0.092146 0.043 Uiso 1 1 calc R . . . .
C5 C 0.1875(5) 0.1942(3) -0.0133(4) 0.0288(12) Uani 1 1 d . . . . .
C6 C 0.0768(5) 0.1941(3) -0.0882(4) 0.0294(12) Uani 1 1 d . . . . .
H6 H 0.072310 0.180946 -0.158430 0.035 Uiso 1 1 calc R . . . .
C7 C -0.0249(5) 0.2129(3) -0.0605(4) 0.0274(12) Uani 1 1 d . . . . .
C8 C -0.0188(5) 0.2340(3) 0.0449(4) 0.0261(13) Uani 1 1 d . . . . .
H8 H -0.089365 0.247746 0.062835 0.031 Uiso 1 1 calc R . . . .
C9 C 0.0874(5) 0.2345(2) 0.1200(4) 0.0221(12) Uani 1 1 d . . . . .
C10 C -0.1428(5) 0.2104(3) -0.1373(4) 0.0310(13) Uani 1 1 d . . . . .
C11 C -0.2312(5) 0.2557(5) -0.1315(5) 0.0440(15) Uani 1 1 d . . . . .
H11 H -0.215379 0.289569 -0.079105 0.053 Uiso 1 1 calc R . . . .
C12 C -0.3433(6) 0.2520(8) -0.2020(5) 0.0524(16) Uani 1 1 d . . . . .
H12 H -0.403851 0.283043 -0.197642 0.063 Uiso 1 1 calc R . . . .
C13 C -0.3652(7) 0.2027(5) -0.2782(6) 0.056(2) Uani 1 1 d . . . . .
H13 H -0.441437 0.199554 -0.326191 0.067 Uiso 1 1 calc R . . . .
C14 C -0.2773(7) 0.1582(4) -0.2849(5) 0.0444(17) Uani 1 1 d . . . . .
H14 H -0.292998 0.124907 -0.338309 0.053 Uiso 1 1 calc R . . . .
C15 C -0.1665(6) 0.1611(4) -0.2150(5) 0.0394(15) Uani 1 1 d . . . . .
H15 H -0.106676 0.129647 -0.219711 0.047 Uiso 1 1 calc R . . . .
C16 C 0.1571(5) 0.4028(3) 0.1183(4) 0.0254(11) Uani 1 1 d . . . . .
C17 C 0.1841(7) 0.3718(4) 0.0342(5) 0.0394(15) Uani 1 1 d . . . . .
H17 H 0.230477 0.331950 0.044530 0.047 Uiso 1 1 calc R . . . .
C18 C 0.1431(8) 0.3990(4) -0.0673(6) 0.054(2) Uani 1 1 d . . . . .
H18 H 0.160832 0.377260 -0.125659 0.065 Uiso 1 1 calc R . . . .
C19 C 0.0772(8) 0.4572(5) -0.0816(6) 0.060(2) Uani 1 1 d . . . . .
H19 H 0.047867 0.474939 -0.150225 0.072 Uiso 1 1 calc R . . . .
C20 C 0.0536(8) 0.4897(5) 0.0027(7) 0.062(2) Uani 1 1 d . . . . .
H20 H 0.010469 0.530718 -0.007598 0.075 Uiso 1 1 calc R . . . .
C21 C 0.0927(7) 0.4629(4) 0.1031(6) 0.0436(16) Uani 1 1 d . . . . .
H21 H 0.075778 0.485302 0.161195 0.052 Uiso 1 1 calc R . . . .
C22 C 0.3511(5) 0.4072(3) 0.2954(4) 0.0238(11) Uani 1 1 d . . . . .
C23 C 0.4538(5) 0.3758(3) 0.2851(5) 0.0324(13) Uani 1 1 d . . . . .
H23 H 0.449419 0.331697 0.256937 0.039 Uiso 1 1 calc R . . . .
C24 C 0.5636(5) 0.4082(4) 0.3158(5) 0.0386(15) Uani 1 1 d . . . . .
H24 H 0.633599 0.386454 0.307981 0.046 Uiso 1 1 calc R . . . .
C25 C 0.5699(6) 0.4720(4) 0.3577(6) 0.0432(16) Uani 1 1 d . . . . .
H25 H 0.644698 0.494020 0.379898 0.052 Uiso 1 1 calc R . . . .
C26 C 0.4667(7) 0.5044(4) 0.3675(7) 0.0485(18) Uani 1 1 d . . . . .
H26 H 0.471123 0.548587 0.395343 0.058 Uiso 1 1 calc R . . . .
C27 C 0.3588(6) 0.4723(4) 0.3368(6) 0.0404(15) Uani 1 1 d . . . . .
H27 H 0.288769 0.494372 0.343655 0.048 Uiso 1 1 calc R . . . .
C28 C 0.1084(5) 0.3955(3) 0.3281(4) 0.0212(10) Uani 1 1 d . . . . .
H28A H 0.152165 0.411424 0.398583 0.025 Uiso 1 1 calc R . . . .
H28B H 0.052532 0.430464 0.291544 0.025 Uiso 1 1 calc R . . . .
C29 C -0.1131(4) 0.3195(3) 0.2425(4) 0.0220(10) Uani 1 1 d . . . . .
C30 C -0.1898(5) 0.2670(3) 0.2436(5) 0.0360(17) Uani 1 1 d . . . . .
H30 H -0.165617 0.231112 0.291806 0.043 Uiso 1 1 calc R . . . .
C31 C -0.3025(5) 0.2662(4) 0.1744(5) 0.044(2) Uani 1 1 d . . . . .
H31 H -0.354743 0.229784 0.176211 0.052 Uiso 1 1 calc R . . . .
C32 C -0.3394(5) 0.3173(4) 0.1036(5) 0.0441(17) Uani 1 1 d . . . . .
H32 H -0.415987 0.316161 0.055841 0.053 Uiso 1 1 calc R . . . .
C33 C -0.2625(6) 0.3707(4) 0.1030(6) 0.0462(17) Uani 1 1 d . . . . .
H33 H -0.286849 0.406643 0.054890 0.055 Uiso 1 1 calc R . . . .
C34 C -0.1500(5) 0.3719(4) 0.1727(5) 0.0362(14) Uani 1 1 d . . . . .
H34 H -0.098330 0.408796 0.172231 0.043 Uiso 1 1 calc R . . . .
C35 C 0.0010(4) 0.3131(3) 0.4598(4) 0.0226(10) Uani 1 1 d . . . . .
C36 C -0.0047(4) 0.2527(4) 0.5111(4) 0.0281(10) Uani 1 1 d . . . . .
H36 H 0.009435 0.211876 0.479152 0.034 Uiso 1 1 calc R . . . .
C37 C -0.0310(5) 0.2511(6) 0.6084(4) 0.0376(12) Uani 1 1 d . . . . .
H37 H -0.035162 0.209654 0.642823 0.045 Uiso 1 1 calc R . . . .
C38 C -0.0509(7) 0.3113(4) 0.6542(5) 0.0452(17) Uani 1 1 d . . . . .
H38 H -0.068186 0.310897 0.720911 0.054 Uiso 1 1 calc R . . . .
C39 C -0.0459(8) 0.3712(4) 0.6044(6) 0.0494(19) Uani 1 1 d . . . . .
H39 H -0.058877 0.411980 0.637065 0.059 Uiso 1 1 calc R . . . .
C40 C -0.0215(6) 0.3725(3) 0.5052(5) 0.0369(14) Uani 1 1 d . . . . .
H40 H -0.020524 0.413873 0.469655 0.044 Uiso 1 1 calc R . . . .
C41 C 0.4623(5) 0.2080(3) 0.4460(4) 0.0252(11) Uani 1 1 d . . . . .
C42 C 0.5519(5) 0.2564(4) 0.4636(4) 0.0329(12) Uani 1 1 d . . . . .
H42 H 0.534496 0.301135 0.479442 0.039 Uiso 1 1 calc R . . . .
C43 C 0.6663(5) 0.2399(4) 0.4581(6) 0.0425(17) Uani 1 1 d . . . . .
H43 H 0.726219 0.273486 0.468881 0.051 Uiso 1 1 calc R . . . .
C44 C 0.6927(6) 0.1751(4) 0.4370(5) 0.0397(15) Uani 1 1 d . . . . .
H44 H 0.770859 0.163635 0.433413 0.048 Uiso 1 1 calc R . . . .
C45 C 0.6059(6) 0.1272(4) 0.4213(6) 0.0391(15) Uani 1 1 d . . . . .
H45 H 0.625110 0.082125 0.408724 0.047 Uiso 1 1 calc R . . . .
C46 C 0.4898(5) 0.1429(4) 0.4234(5) 0.0363(14) Uani 1 1 d . . . . .
H46 H 0.429866 0.109305 0.409365 0.044 Uiso 1 1 calc R . . . .
C47 C 0.3263(4) 0.2828(3) 0.5594(4) 0.0241(11) Uani 1 1 d . . . . .
C48 C 0.3591(5) 0.3503(3) 0.5565(5) 0.0299(12) Uani 1 1 d . . . . .
H48 H 0.369437 0.368885 0.493076 0.036 Uiso 1 1 calc R . . . .
C49 C 0.3766(6) 0.3899(3) 0.6449(5) 0.0382(14) Uani 1 1 d . . . . .
H49 H 0.401491 0.435139 0.642328 0.046 Uiso 1 1 calc R . . . .
C50 C 0.3582(7) 0.3647(4) 0.7370(5) 0.0465(17) Uani 1 1 d . . . . .
H50 H 0.369143 0.392588 0.797226 0.056 Uiso 1 1 calc R . . . .
C51 C 0.3237(7) 0.2981(5) 0.7412(5) 0.0460(18) Uani 1 1 d . . . . .
H51 H 0.310361 0.280401 0.804150 0.055 Uiso 1 1 calc R . . . .
C52 C 0.3086(5) 0.2575(4) 0.6529(4) 0.0334(13) Uani 1 1 d . . . . .
H52 H 0.286019 0.211942 0.656365 0.040 Uiso 1 1 calc R . . . .
C53 C 0.2381(5) 0.1521(3) 0.4697(4) 0.0257(11) Uani 1 1 d . . . . .
H53A H 0.296271 0.115532 0.494332 0.031 Uiso 1 1 calc R . . . .
H53B H 0.187372 0.158273 0.518913 0.031 Uiso 1 1 calc R . . . .
C54 C 0.2144(5) 0.0661(3) 0.2854(5) 0.0262(11) Uani 1 1 d . . . . .
C55 C 0.2111(7) 0.0601(3) 0.1790(5) 0.0392(15) Uani 1 1 d . . . . .
H55 H 0.178803 0.095254 0.131422 0.047 Uiso 1 1 calc R . . . .
C56 C 0.2550(8) 0.0028(4) 0.1435(7) 0.056(2) Uani 1 1 d . . . . .
H56 H 0.253317 -0.000679 0.071190 0.067 Uiso 1 1 calc R . . . .
C57 C 0.3004(8) -0.0486(5) 0.2089(8) 0.063(2) Uani 1 1 d . . . . .
H57 H 0.330502 -0.087528 0.182774 0.075 Uiso 1 1 calc R . . . .
C58 C 0.3025(7) -0.0439(4) 0.3127(8) 0.057(2) Uani 1 1 d . . . . .
H58 H 0.334181 -0.079908 0.358650 0.068 Uiso 1 1 calc R . . . .
C59 C 0.2589(6) 0.0128(3) 0.3524(6) 0.0404(15) Uani 1 1 d . . . . .
H59 H 0.259369 0.015014 0.424569 0.049 Uiso 1 1 calc R . . . .
C60 C 0.0060(5) 0.1052(3) 0.3285(5) 0.0276(12) Uani 1 1 d . . . . .
C61 C -0.0824(6) 0.1116(4) 0.2343(6) 0.0432(17) Uani 1 1 d . . . . .
H61 H -0.066444 0.138685 0.180126 0.052 Uiso 1 1 calc R . . . .
C62 C -0.1920(7) 0.0803(5) 0.2167(6) 0.054(2) Uani 1 1 d . . . . .
H62 H -0.251248 0.086593 0.152804 0.064 Uiso 1 1 calc R . . . .
C63 C -0.2125(7) 0.0398(4) 0.2944(7) 0.053(2) Uani 1 1 d . . . . .
H63 H -0.285552 0.016036 0.282650 0.063 Uiso 1 1 calc R . . . .
C64 C -0.1301(8) 0.0329(4) 0.3880(8) 0.057(2) Uani 1 1 d . . . . .
H64 H -0.147600 0.005872 0.441501 0.069 Uiso 1 1 calc R . . . .
C65 C -0.0182(7) 0.0658(4) 0.4066(6) 0.0437(16) Uani 1 1 d . . . . .
H65 H 0.039117 0.060807 0.471977 0.052 Uiso 1 1 calc R . . . .
Cl1 Cl 0.85844(19) 0.55534(9) 0.28013(15) 0.0504(4) Uani 1 1 d . . . . .
O1 O 0.9855(15) 0.5539(7) 0.2907(16) 0.212(9) Uani 1 1 d . . . . .
O2 O 0.8422(11) 0.6198(4) 0.3046(7) 0.124(4) Uani 1 1 d . . . . .
O3 O 0.829(2) 0.5379(5) 0.1791(8) 0.220(10) Uani 1 1 d . . . . .
O4 O 0.8483(6) 0.5061(4) 0.3549(5) 0.0687(18) Uani 1 1 d . . . . .
Cl2 Cl 0.3949(5) 0.5893(2) 0.0832(3) 0.1322(17) Uani 1 1 d . . . . .
Cl3 Cl 0.4770(2) 0.49117(16) -0.0412(2) 0.0812(8) Uani 1 1 d . . . . .
C66 C 0.451(2) 0.5100(8) 0.0758(12) 0.163(9) Uani 1 1 d . . . . .
H66A H 0.526705 0.505552 0.130998 0.195 Uiso 1 1 calc R . . . .
H66B H 0.394527 0.476797 0.091051 0.195 Uiso 1 1 calc R . . . .

loop_
_atom_site_aniso_label
_atom_site_aniso_U_11
_atom_site_aniso_U_22
_atom_site_aniso_U_33
_atom_site_aniso_U_23
_atom_site_aniso_U_13
_atom_site_aniso_U_12
Os1 0.01170(9) 0.01904(10) 0.01911(9) -0.00171(10) 0.00640(6) -0.00139(9)
P1 0.0140(5) 0.0208(6) 0.0237(6) 0.0004(5) 0.0077(5) -0.0022(5)
P2 0.0145(5) 0.0203(6) 0.0205(5) -0.0008(5) 0.0079(4) -0.0016(5)
P3 0.0162(5) 0.0230(7) 0.0218(5) -0.0011(4) 0.0054(4) 0.0002(4)
P4 0.0179(6) 0.0196(6) 0.0254(6) -0.0006(5) 0.0091(5) -0.0018(5)
N1 0.020(2) 0.026(2) 0.022(2) -0.0046(18) 0.0111(16) -0.0019(18)
C1 0.022(2) 0.020(2) 0.025(2) -0.003(2) 0.0099(19) 0.001(2)
C2 0.017(3) 0.037(3) 0.038(3) -0.002(3) 0.012(2) 0.001(2)
C3 0.027(3) 0.050(4) 0.049(4) -0.011(3) 0.023(3) -0.003(3)
C4 0.037(3) 0.046(4) 0.033(3) -0.011(3) 0.021(3) -0.007(3)
C5 0.031(3) 0.032(3) 0.028(3) -0.008(2) 0.016(2) -0.006(2)
C6 0.035(3) 0.036(3) 0.019(2) -0.007(2) 0.011(2) -0.005(3)
C7 0.028(3) 0.030(3) 0.025(3) -0.003(2) 0.007(2) -0.005(2)
C8 0.024(2) 0.032(4) 0.024(2) -0.002(2) 0.0102(19) -0.002(2)
C9 0.022(2) 0.020(3) 0.030(2) 0.0011(19) 0.0160(19) -0.0029(19)
C10 0.032(3) 0.037(3) 0.023(3) 0.002(2) 0.005(2) -0.005(3)
C11 0.039(3) 0.048(4) 0.038(3) 0.006(4) -0.001(2) 0.001(4)
C12 0.035(3) 0.058(4) 0.053(3) 0.004(7) -0.007(3) 0.002(6)
C13 0.040(4) 0.078(6) 0.039(4) 0.014(4) -0.011(3) -0.007(4)
C14 0.049(4) 0.056(4) 0.024(3) -0.005(3) 0.001(3) -0.020(4)
C15 0.041(3) 0.049(4) 0.029(3) -0.002(3) 0.009(3) -0.009(3)
C16 0.021(3) 0.027(3) 0.028(3) 0.009(2) 0.007(2) -0.003(2)
C17 0.056(4) 0.035(3) 0.034(3) 0.004(3) 0.023(3) -0.002(3)
C18 0.085(6) 0.055(5) 0.030(3) 0.000(3) 0.026(4) -0.018(4)
C19 0.063(5) 0.076(6) 0.038(4) 0.031(4) 0.009(3) -0.001(5)
C20 0.065(5) 0.066(6) 0.062(5) 0.038(4) 0.027(4) 0.027(4)
C21 0.048(4) 0.045(4) 0.042(4) 0.017(3) 0.020(3) 0.010(3)
C22 0.018(2) 0.026(3) 0.028(3) 0.000(2) 0.008(2) -0.006(2)
C23 0.016(3) 0.042(4) 0.040(3) -0.006(3) 0.008(2) -0.007(2)
C24 0.019(3) 0.057(4) 0.042(3) -0.004(3) 0.011(2) -0.005(3)
C25 0.025(3) 0.056(4) 0.048(4) -0.005(3) 0.009(3) -0.017(3)
C26 0.040(4) 0.038(4) 0.068(5) -0.013(4) 0.014(3) -0.019(3)
C27 0.026(3) 0.034(3) 0.062(4) -0.010(3) 0.013(3) -0.007(3)
C28 0.019(2) 0.024(3) 0.023(2) -0.005(2) 0.0097(19) -0.002(2)
C29 0.014(2) 0.031(3) 0.023(2) -0.005(2) 0.0082(18) -0.001(2)
C30 0.027(3) 0.044(5) 0.039(3) 0.001(3) 0.010(2) -0.009(3)
C31 0.020(3) 0.058(6) 0.054(3) -0.002(3) 0.010(2) -0.014(3)
C32 0.014(3) 0.072(5) 0.043(3) -0.008(4) 0.000(2) 0.002(3)
C33 0.030(3) 0.050(4) 0.052(4) 0.006(3) -0.002(3) 0.008(3)
C34 0.023(3) 0.037(4) 0.045(3) 0.007(3) 0.004(3) -0.002(3)
C35 0.019(2) 0.029(3) 0.023(2) -0.002(2) 0.0106(19) -0.002(2)
C36 0.025(2) 0.031(3) 0.031(2) 0.004(4) 0.0125(17) 0.004(3)
C37 0.033(3) 0.050(3) 0.034(2) 0.011(5) 0.017(2) 0.000(5)
C38 0.049(4) 0.062(5) 0.033(3) -0.002(3) 0.028(3) -0.010(4)
C39 0.074(5) 0.042(4) 0.047(4) -0.013(3) 0.041(4) -0.005(4)
C40 0.053(4) 0.030(3) 0.036(3) -0.001(3) 0.028(3) 0.001(3)
C41 0.020(2) 0.033(3) 0.023(2) 0.001(2) 0.0065(19) -0.002(2)
C42 0.028(2) 0.029(3) 0.044(3) -0.003(3) 0.013(2) -0.004(3)
C43 0.025(3) 0.043(5) 0.062(4) 0.003(4) 0.016(2) -0.005(3)
C44 0.025(3) 0.048(4) 0.049(4) 0.007(3) 0.014(3) 0.008(3)
C45 0.026(3) 0.039(4) 0.054(4) -0.005(3) 0.014(3) 0.008(3)
C46 0.019(3) 0.040(4) 0.048(3) -0.009(3) 0.004(2) 0.002(3)
C47 0.017(2) 0.030(3) 0.024(2) -0.005(2) 0.0045(19) 0.001(2)
C48 0.027(3) 0.036(3) 0.027(3) -0.004(2) 0.009(2) 0.001(2)
C49 0.036(3) 0.029(3) 0.049(4) -0.014(3) 0.010(3) 0.000(3)
C50 0.050(4) 0.053(4) 0.039(3) -0.023(3) 0.016(3) -0.009(4)
C51 0.056(4) 0.059(5) 0.027(3) -0.005(3) 0.017(3) -0.003(3)
C52 0.036(3) 0.038(4) 0.027(2) -0.004(3) 0.0104(19) -0.003(3)
C53 0.023(3) 0.029(3) 0.026(3) 0.000(2) 0.009(2) 0.000(2)
C54 0.021(3) 0.021(3) 0.040(3) -0.005(2) 0.014(2) -0.002(2)
C55 0.057(4) 0.027(3) 0.040(3) -0.004(3) 0.024(3) -0.003(3)
C56 0.076(6) 0.037(4) 0.066(5) -0.020(4) 0.041(4) -0.008(4)
C57 0.063(5) 0.040(5) 0.096(7) -0.023(5) 0.041(5) 0.005(4)
C58 0.050(4) 0.030(4) 0.088(6) 0.000(4) 0.015(4) 0.013(3)
C59 0.043(4) 0.029(3) 0.051(4) -0.002(3) 0.014(3) 0.006(3)
C60 0.027(3) 0.022(3) 0.041(3) -0.006(2) 0.021(2) -0.002(2)
C61 0.031(3) 0.059(5) 0.043(3) -0.007(3) 0.015(3) -0.018(3)
C62 0.035(4) 0.068(6) 0.061(5) -0.023(4) 0.016(3) -0.025(4)
C63 0.037(4) 0.044(4) 0.085(6) -0.021(4) 0.031(4) -0.017(3)
C64 0.058(5) 0.031(4) 0.104(7) 0.015(4) 0.058(5) 0.002(4)
C65 0.048(4) 0.035(3) 0.058(4) 0.013(3) 0.031(3) 0.005(3)
Cl1 0.0762(12) 0.0317(8) 0.0504(9) 0.0067(7) 0.0291(9) 0.0013(8)
O1 0.215(14) 0.134(10) 0.38(2) 0.126(13) 0.237(16) 0.078(10)
O2 0.262(13) 0.058(4) 0.095(6) 0.015(4) 0.121(7) 0.050(6)
O3 0.51(3) 0.049(5) 0.080(6) -0.006(5) 0.031(11) 0.032(10)
O4 0.059(4) 0.068(4) 0.082(4) 0.033(4) 0.022(3) -0.008(3)
Cl2 0.210(5) 0.094(2) 0.140(3) -0.027(2) 0.131(3) -0.010(3)
Cl3 0.0680(14) 0.101(2) 0.0681(13) -0.0244(14) 0.0055(11) 0.0191(14)
C66 0.33(3) 0.084(10) 0.101(11) 0.021(9) 0.104(15) 0.013(15)

loop_
_atom_type_symbol
_atom_type_description
_atom_type_scat_dispersion_real
_atom_type_scat_dispersion_imag
_atom_type_scat_source
C C 0.0181 0.0091 'International Tables Vol C Tables 4.2.6.8 and 6.1.1.4'
H H 0.0000 0.0000 'International Tables Vol C Tables 4.2.6.8 and 6.1.1.4'
Cl Cl 0.3639 0.7018 'International Tables Vol C Tables 4.2.6.8 and 6.1.1.4'
N N 0.0311 0.0180 'International Tables Vol C Tables 4.2.6.8 and 6.1.1.4'
O O 0.0492 0.0322 'International Tables Vol C Tables 4.2.6.8 and 6.1.1.4'
Os Os -4.9801 6.2216 'International Tables Vol C Tables 4.2.6.8 and 6.1.1.4'
P P 0.2955 0.4335 'International Tables Vol C Tables 4.2.6.8 and 6.1.1.4'

loop_
_geom_angle_atom_site_label_1
_geom_angle_atom_site_label_2
_geom_angle_atom_site_label_3
_geom_angle
_geom_angle_site_symmetry_1
_geom_angle_site_symmetry_3
_geom_angle_publ_flag
P1 Os1 P2 70.42(4) . . ?
P3 Os1 P1 102.41(4) . . ?
P3 Os1 P2 97.64(4) . . ?
P3 Os1 P4 70.42(5) . . ?
P4 Os1 P1 170.34(4) . . ?
P4 Os1 P2 103.56(4) . . ?
C1 Os1 P1 94.42(15) . . ?
C1 Os1 P2 157.33(15) . . ?
C1 Os1 P3 102.15(15) . . ?
C1 Os1 P4 93.47(15) . . ?
C9 Os1 P1 93.09(13) . . ?
C9 Os1 P2 99.42(14) . . ?
C9 Os1 P3 160.01(14) . . ?
C9 Os1 P4 95.40(13) . . ?
C9 Os1 C1 63.7(2) . . ?
C16 P1 Os1 121.1(2) . . ?
C16 P1 C28 107.0(3) . . ?
C22 P1 Os1 123.66(19) . . ?
C22 P1 C16 99.9(2) . . ?
C22 P1 C28 108.0(2) . . ?
C28 P1 Os1 95.79(19) . . ?
C28 P2 Os1 95.80(17) . . ?
C29 P2 Os1 117.47(17) . . ?
C29 P2 C28 107.0(3) . . ?
C29 P2 C35 101.4(2) . . ?
C35 P2 Os1 128.56(18) . . ?
C35 P2 C28 104.0(2) . . ?
C41 P3 Os1 117.12(17) . . ?
C41 P3 C53 104.9(3) . . ?
C47 P3 Os1 127.22(18) . . ?
C47 P3 C41 102.8(2) . . ?
C47 P3 C53 105.8(2) . . ?
C53 P3 Os1 96.27(18) . . ?
C53 P4 Os1 96.46(19) . . ?
C54 P4 Os1 123.19(19) . . ?
C54 P4 C53 105.2(3) . . ?
C60 P4 Os1 123.8(2) . . ?
C60 P4 C53 110.1(3) . . ?
C60 P4 C54 96.9(3) . . ?
C1 N1 C9 105.4(4) . . ?
C5 N1 C1 128.4(5) . . ?
C5 N1 C9 126.2(5) . . ?
N1 C1 Os1 95.4(3) . . ?
C2 C1 Os1 149.4(4) . . ?
C2 C1 N1 115.2(5) . . ?
C1 C2 C3 119.5(6) . . ?
C4 C3 C2 122.3(5) . . ?
C3 C4 C5 119.6(5) . . ?
N1 C5 C4 115.0(5) . . ?
N1 C5 C6 116.3(5) . . ?
C4 C5 C6 128.7(5) . . ?
C7 C6 C5 120.4(5) . . ?
C6 C7 C8 120.3(5) . . ?
C6 C7 C10 121.1(5) . . ?
C8 C7 C10 118.6(5) . . ?
C9 C8 C7 120.8(5) . . ?
N1 C9 Os1 95.6(3) . . ?
C8 C9 Os1 148.5(4) . . ?
C8 C9 N1 115.9(5) . . ?
C11 C10 C7 120.7(6) . . ?
C11 C10 C15 119.3(6) . . ?
C15 C10 C7 120.0(6) . . ?
C10 C11 C12 120.6(9) . . ?
C13 C12 C11 119.2(10) . . ?
C14 C13 C12 120.3(7) . . ?
C13 C14 C15 120.9(7) . . ?
C14 C15 C10 119.7(7) . . ?
C17 C16 P1 119.1(5) . . ?
C17 C16 C21 119.5(6) . . ?
C21 C16 P1 121.3(5) . . ?
C16 C17 C18 120.1(7) . . ?
C19 C18 C17 119.7(7) . . ?
C20 C19 C18 120.5(7) . . ?
C19 C20 C21 120.2(8) . . ?
C20 C21 C16 119.9(7) . . ?
C23 C22 P1 119.5(5) . . ?
C23 C22 C27 119.1(5) . . ?
C27 C22 P1 121.4(4) . . ?
C22 C23 C24 120.7(6) . . ?
C25 C24 C23 119.5(6) . . ?
C24 C25 C26 120.2(6) . . ?
C27 C26 C25 119.9(7) . . ?
C26 C27 C22 120.6(6) . . ?
P2 C28 P1 94.7(3) . . ?
C30 C29 P2 117.0(4) . . ?
C30 C29 C34 119.2(5) . . ?
C34 C29 P2 123.8(4) . . ?
C29 C30 C31 120.4(6) . . ?
C32 C31 C30 120.9(6) . . ?
C31 C32 C33 118.8(6) . . ?
C34 C33 C32 120.4(7) . . ?
C29 C34 C33 120.3(6) . . ?
C36 C35 P2 120.2(4) . . ?
C40 C35 P2 120.2(4) . . ?
C40 C35 C36 119.6(5) . . ?
C35 C36 C37 121.1(8) . . ?
C38 C37 C36 118.8(9) . . ?
C39 C38 C37 120.8(6) . . ?
C38 C39 C40 120.3(7) . . ?
C35 C40 C39 119.5(6) . . ?
C42 C41 P3 120.8(5) . . ?
C46 C41 P3 120.4(4) . . ?
C46 C41 C42 118.6(5) . . ?
C43 C42 C41 120.8(7) . . ?
C44 C43 C42 119.9(7) . . ?
C45 C44 C43 119.6(6) . . ?
C44 C45 C46 121.4(7) . . ?
C41 C46 C45 119.5(6) . . ?
C48 C47 P3 119.3(4) . . ?
C52 C47 P3 122.4(5) . . ?
C52 C47 C48 118.2(6) . . ?
C49 C48 C47 120.6(6) . . ?
C48 C49 C50 120.8(7) . . ?
C49 C50 C51 119.5(6) . . ?
C52 C51 C50 119.8(7) . . ?
C51 C52 C47 120.9(7) . . ?
P4 C53 P3 93.9(3) . . ?
C55 C54 P4 119.7(5) . . ?
C59 C54 P4 121.4(5) . . ?
C59 C54 C55 118.8(6) . . ?
C56 C55 C54 119.5(7) . . ?
C57 C56 C55 121.8(8) . . ?
C56 C57 C58 119.3(7) . . ?
C57 C58 C59 121.2(8) . . ?
C58 C59 C54 119.4(7) . . ?
C61 C60 P4 117.0(5) . . ?
C65 C60 P4 124.5(5) . . ?
C65 C60 C61 118.0(6) . . ?
C62 C61 C60 122.9(7) . . ?
C63 C62 C61 117.9(8) . . ?
C64 C63 C62 121.3(7) . . ?
C63 C64 C65 120.7(7) . . ?
C60 C65 C64 119.1(8) . . ?
O2 Cl1 O1 101.4(9) . . ?
O2 Cl1 O4 116.9(5) . . ?
O3 Cl1 O1 94.9(11) . . ?
O3 Cl1 O2 118.1(6) . . ?
O3 Cl1 O4 117.9(6) . . ?
O4 Cl1 O1 100.6(6) . . ?
Cl3 C66 Cl2 114.5(9) . . ?

loop_
_geom_bond_atom_site_label_1
_geom_bond_atom_site_label_2
_geom_bond_distance
_geom_bond_site_symmetry_2
_geom_bond_publ_flag
Os1 P1 2.3494(14) . ?
Os1 P2 2.3562(12) . ?
Os1 P3 2.3457(12) . ?
Os1 P4 2.3474(14) . ?
Os1 C1 2.100(5) . ?
Os1 C9 2.085(5) . ?
P1 C16 1.837(6) . ?
P1 C22 1.822(5) . ?
P1 C28 1.849(5) . ?
P2 C28 1.841(6) . ?
P2 C29 1.831(5) . ?
P2 C35 1.831(5) . ?
P3 C41 1.832(5) . ?
P3 C47 1.824(5) . ?
P3 C53 1.856(6) . ?
P4 C53 1.847(6) . ?
P4 C54 1.837(6) . ?
P4 C60 1.822(6) . ?
N1 C1 1.380(7) . ?
N1 C5 1.379(7) . ?
N1 C9 1.395(6) . ?
C1 C2 1.376(7) . ?
C2 C3 1.423(9) . ?
C3 C4 1.373(9) . ?
C4 C5 1.403(9) . ?
C5 C6 1.407(9) . ?
C6 C7 1.376(8) . ?
C7 C8 1.434(7) . ?
C7 C10 1.482(8) . ?
C8 C9 1.371(8) . ?
C10 C11 1.383(11) . ?
C10 C15 1.394(9) . ?
C11 C12 1.395(8) . ?
C12 C13 1.381(15) . ?
C13 C14 1.373(12) . ?
C14 C15 1.380(9) . ?
C16 C17 1.373(9) . ?
C16 C21 1.399(9) . ?
C17 C18 1.409(10) . ?
C18 C19 1.375(13) . ?
C19 C20 1.373(14) . ?
C20 C21 1.391(10) . ?
C22 C23 1.385(8) . ?
C22 C27 1.400(9) . ?
C23 C24 1.395(8) . ?
C24 C25 1.382(11) . ?
C25 C26 1.397(11) . ?
C26 C27 1.374(9) . ?
C29 C30 1.378(8) . ?
C29 C34 1.385(9) . ?
C30 C31 1.392(8) . ?
C31 C32 1.373(11) . ?
C32 C33 1.392(11) . ?
C33 C34 1.392(9) . ?
C35 C36 1.389(10) . ?
C35 C40 1.380(8) . ?
C36 C37 1.393(7) . ?
C37 C38 1.387(13) . ?
C38 C39 1.370(11) . ?
C39 C40 1.408(9) . ?
C41 C42 1.394(9) . ?
C41 C46 1.386(9) . ?
C42 C43 1.390(8) . ?
C43 C44 1.371(11) . ?
C44 C45 1.366(10) . ?
C45 C46 1.392(8) . ?
C47 C48 1.401(9) . ?
C47 C52 1.393(8) . ?
C48 C49 1.378(9) . ?
C49 C50 1.380(10) . ?
C50 C51 1.391(12) . ?
C51 C52 1.390(10) . ?
C54 C55 1.397(9) . ?
C54 C59 1.395(9) . ?
C55 C56 1.380(10) . ?
C56 C57 1.357(14) . ?
C57 C58 1.365(13) . ?
C58 C59 1.394(10) . ?
C60 C61 1.399(10) . ?
C60 C65 1.379(9) . ?
C61 C62 1.385(9) . ?
C62 C63 1.370(12) . ?
C63 C64 1.361(13) . ?
C64 C65 1.420(11) . ?
Cl1 O1 1.448(14) . ?
Cl1 O2 1.349(7) . ?
Cl1 O3 1.333(11) . ?
Cl1 O4 1.416(6) . ?
Cl2 C66 1.721(18) . ?
Cl3 C66 1.688(15) . ?
